data_7702769
loop_
_publ_author_name
'Mays, Martin J.'
'Raithby, Paul R.'
'Sarveswaran, Koshala'
'Solan, Gregory A.'

_publ_section_title
;
 Perpendicular to parallel reorientation of a terminal alkyne on a
 mixed-metal triangle; synthesis and structural characterisation
;
_journal_issue 8
_journal_name_full 'Journal of the Chemical Society, Dalton Transactions'
_journal_page_first 1671
_journal_paper_doi 10.1039/b110874n
_journal_year 2002
_chemical_formula_sum 'C31 H20 Co Fe Mo O6 P'
_chemical_formula_weight 730.16
_space_group_IT_number 14
_space_group_name_Hall '-P 2yn'
_space_group_name_H-M_alt 'P 1 21/n 1'
_symmetry_cell_setting monoclinic
_symmetry_space_group_name_H-M 'P 1 21/n 1'
_atom_sites_solution_hydrogens geom
_atom_sites_solution_primary direct
_atom_sites_solution_secondary difmap
_audit_creation_method SHELXL
_cell_angle_alpha 90.00
_cell_angle_beta 93.51(2)
_cell_angle_gamma 90.00
_cell_formula_units_Z 4
_cell_length_a 10.557(4)
_cell_length_b 20.399(4)
_cell_length_c 13.625(2)
_cell_measurement_reflns_used 25
_cell_measurement_temperature 293(2)
_cell_measurement_theta_max 25
_cell_measurement_theta_min 17
_cell_volume 2928.7(13)
_computing_cell_refinement 'standard MSC/Rigaku supplied software'
_computing_data_collection 'standard MSC/Rigaku supplied software'
_computing_data_reduction 'standard MSC/Rigaku supplied software'
_computing_molecular_graphics XP
_computing_structure_refinement 'SHELXL-93 (Sheldrick, 1993)'
_computing_structure_solution 'SHELXS-86 (Sheldrick, 1990)'
_diffrn_ambient_temperature 293(2)
_diffrn_measurement_device AFC5r
_diffrn_measurement_method 'omega 2theta scans'
_diffrn_radiation_monochromator graphite
_diffrn_radiation_source 'fine-focus sealed tube'
_diffrn_radiation_type MoK\a
_diffrn_radiation_wavelength 0.71069
_diffrn_reflns_av_R_equivalents 0.0459
_diffrn_reflns_av_sigmaI/netI 0.0991
_diffrn_reflns_limit_h_max 12
_diffrn_reflns_limit_h_min 0
_diffrn_reflns_limit_k_max 24
_diffrn_reflns_limit_k_min 0
_diffrn_reflns_limit_l_max 16
_diffrn_reflns_limit_l_min -16
_diffrn_reflns_number 5453
_diffrn_reflns_theta_max 25.01
_diffrn_reflns_theta_min 1.80
_diffrn_standards_decay_% 0%
_diffrn_standards_interval_count 200
_diffrn_standards_number 3
_exptl_absorpt_coefficient_mu 1.567
_exptl_absorpt_correction_T_max 0.997
_exptl_absorpt_correction_T_min 0.871
_exptl_absorpt_correction_type 'empirical (4 psi scans)'
_exptl_crystal_colour dark
_exptl_crystal_density_diffrn 1.656
_exptl_crystal_description prism
_exptl_crystal_F_000 1456
_exptl_crystal_size_max 0.50
_exptl_crystal_size_mid 0.30
_exptl_crystal_size_min 0.20
_refine_diff_density_max 0.547
_refine_diff_density_min -0.521
_refine_diff_density_rms 0.169
_refine_ls_extinction_method none
_refine_ls_goodness_of_fit_all 1.048
_refine_ls_goodness_of_fit_obs 1.110
_refine_ls_hydrogen_treatment constr
_refine_ls_matrix_type full
_refine_ls_number_parameters 370
_refine_ls_number_reflns 5136
_refine_ls_number_restraints 0
_refine_ls_restrained_S_all 1.756
_refine_ls_restrained_S_obs 1.110
_refine_ls_R_factor_all 0.1227
_refine_ls_R_factor_obs 0.0466
_refine_ls_shift/esd_max 0.000
_refine_ls_shift/esd_mean 0.000
_refine_ls_structure_factor_coef Fsqd
_refine_ls_weighting_details 'w=1/[\s^2^(Fo^2^)+(0.0513P)^2^+0.0000P] where P=(Fo^2^+2Fc^2^)/3'
_refine_ls_weighting_scheme calc
_refine_ls_wR_factor_all 0.2186
_refine_ls_wR_factor_obs 0.1075
_reflns_number_observed 3252
_reflns_number_total 5152
_reflns_observed_criterion >2sigma(I)
_cod_data_source_file b110874n.txt
_cod_data_source_block mm9633
_cod_depositor_comments
;
The following automatic conversions were performed:

data item '_symmetry_cell_setting' value 'Monoclinic' was changed to
'monoclinic' in accordance with the
/home/saulius/struct/COD-crude-data/automatic-downloads/DataCite-retrospective/RSC/depositions/lib/dictionaries/cif_core.dic
dictionary named 'cif_core.dic' version 2.4.2 last updated on
2011-04-26.

data item '_refine_ls_weighting_scheme' value 'calc
w=1/[\s^2^(Fo^2^)+(0.0513P)^2^+0.0000P] where P=(Fo^2^+2Fc^2^)/3' was
changed to 'calc'. A new data item '_refine_ls_weighting_details' was
created with the value set to
'w=1/[\s^2^(Fo^2^)+(0.0513P)^2^+0.0000P] where P=(Fo^2^+2Fc^2^)/3'.

Automatic conversion script
Id: cif_fix_values 6909 2019-04-08 15:41:33Z antanas 
;
_cod_original_sg_symbol_H-M P2(1)/n
_cod_database_code 7702769

loop_
_symmetry_equiv_pos_as_xyz
'x, y, z'
'-x+1/2, y+1/2, -z+1/2'
'-x, -y, -z'
'x-1/2, -y-1/2, z-1/2'

loop_
_atom_site_aniso_label
_atom_site_aniso_U_11
_atom_site_aniso_U_22
_atom_site_aniso_U_33
_atom_site_aniso_U_23
_atom_site_aniso_U_13
_atom_site_aniso_U_12
Mo1 0.0408(3) 0.0248(3) 0.0319(3) -0.0001(3) 0.0014(2) -0.0004(3)
Co1 0.0333(5) 0.0296(5) 0.0315(5) 0.0028(4) 0.0045(4) 0.0032(4)
Fe1 0.0429(6) 0.0309(5) 0.0332(6) -0.0012(4) -0.0019(4) 0.0022(4)
P1 0.0306(9) 0.0311(9) 0.0320(9) -0.0029(7) 0.0034(7) 0.0002(8)
O1 0.048(3) 0.086(4) 0.076(4) -0.014(3) -0.015(3) -0.014(3)
C1 0.048(4) 0.042(4) 0.046(4) 0.000(3) 0.006(4) 0.001(4)
O2 0.069(4) 0.138(7) 0.055(4) 0.019(4) -0.022(3) 0.010(4)
C2 0.038(4) 0.064(5) 0.049(5) 0.007(4) 0.009(4) 0.006(4)
O3 0.101(5) 0.039(3) 0.092(5) 0.002(3) 0.029(4) -0.006(3)
C3 0.054(5) 0.041(4) 0.051(5) 0.002(4) 0.012(4) 0.007(4)
C4 0.061(5) 0.040(4) 0.049(5) -0.003(4) -0.012(4) -0.001(4)
O4 0.046(4) 0.082(5) 0.091(5) 0.003(4) -0.012(3) 0.017(3)
O5 0.132(6) 0.038(3) 0.092(5) -0.016(3) -0.011(4) -0.015(4)
C5 0.067(5) 0.039(4) 0.050(5) 0.001(4) -0.009(4) 0.006(4)
O6 0.153(7) 0.083(5) 0.042(4) 0.020(3) 0.010(4) -0.004(5)
C6 0.060(5) 0.046(5) 0.043(5) -0.003(4) -0.009(4) 0.009(4)
C7 0.038(4) 0.030(4) 0.028(4) -0.001(3) 0.004(3) -0.005(3)
C8 0.035(4) 0.041(4) 0.033(4) 0.002(3) 0.002(3) -0.006(3)
C9 0.038(4) 0.039(4) 0.035(4) -0.003(3) 0.009(3) 0.001(3)
C10 0.073(6) 0.062(5) 0.051(5) 0.013(4) 0.027(5) 0.022(5)
C11 0.077(7) 0.104(9) 0.077(7) 0.010(6) 0.050(6) 0.008(6)
C12 0.062(6) 0.083(7) 0.088(7) -0.032(6) 0.026(5) 0.014(6)
C13 0.052(5) 0.041(5) 0.126(9) -0.019(5) 0.009(6) 0.003(4)
C14 0.042(5) 0.050(5) 0.081(6) 0.000(4) 0.008(4) -0.003(4)
C15 0.123(9) 0.042(5) 0.066(7) 0.009(5) -0.040(7) 0.008(6)
C16 0.062(6) 0.051(6) 0.132(10) 0.038(6) 0.001(7) 0.023(5)
C17 0.154(12) 0.056(6) 0.055(6) -0.018(5) 0.001(7) 0.056(7)
C18 0.097(9) 0.032(5) 0.128(11) 0.014(6) -0.038(8) -0.008(5)
C19 0.124(10) 0.055(6) 0.070(7) 0.036(5) 0.020(7) 0.015(6)
C20 0.033(4) 0.047(4) 0.034(4) 0.000(3) 0.004(3) 0.000(3)
C21 0.057(5) 0.060(5) 0.042(5) 0.011(4) -0.003(4) -0.006(4)
C22 0.085(7) 0.091(7) 0.041(5) 0.029(5) 0.003(5) -0.008(6)
C23 0.069(6) 0.089(7) 0.033(5) -0.008(5) -0.005(4) 0.001(5)
C24 0.089(7) 0.081(7) 0.040(5) -0.016(5) 0.002(5) -0.009(5)
C25 0.064(5) 0.059(5) 0.035(4) -0.006(4) 0.004(4) -0.007(4)
C26 0.028(4) 0.044(4) 0.032(4) 0.003(3) 0.002(3) -0.003(3)
C27 0.031(4) 0.055(5) 0.072(6) -0.017(4) 0.009(4) -0.009(4)
C28 0.056(6) 0.079(6) 0.073(6) -0.015(5) 0.000(5) -0.019(5)
C29 0.032(4) 0.120(8) 0.044(5) -0.007(5) 0.000(4) -0.013(5)
C30 0.039(5) 0.106(8) 0.052(5) 0.004(5) 0.007(4) 0.023(5)
C31 0.044(4) 0.055(5) 0.047(5) -0.002(4) 0.004(4) 0.009(4)

loop_
_atom_site_label
_atom_site_type_symbol
_atom_site_fract_x
_atom_site_fract_y
_atom_site_fract_z
_atom_site_U_iso_or_equiv
_atom_site_thermal_displace_type
_atom_site_occupancy
_atom_site_calc_flag
_atom_site_refinement_flags
Mo1 Mo 0.77443(5) -0.22256(3) 0.18675(4) 0.0325(2) Uani 1 d .
Co1 Co 0.73159(8) -0.09331(4) 0.13810(6) 0.0314(2) Uani 1 d .
Fe1 Fe 0.80974(9) -0.11347(4) 0.31248(7) 0.0358(3) Uani 1 d .
P1 P 0.8778(2) -0.15483(8) 0.07454(12) 0.0312(4) Uani 1 d .
O1 O 0.5520(5) -0.2491(3) 0.0304(4) 0.071(2) Uani 1 d .
C1 C 0.6357(7) -0.2376(3) 0.0847(5) 0.045(2) Uani 1 d .
O2 O 0.5617(6) -0.0821(4) -0.0404(5) 0.089(2) Uani 1 d .
C2 C 0.6237(7) -0.0883(4) 0.0303(6) 0.050(2) Uani 1 d .
O3 O 0.8205(6) 0.0416(3) 0.1380(5) 0.076(2) Uani 1 d .
C3 C 0.7882(7) -0.0120(4) 0.1391(6) 0.048(2) Uani 1 d .
C4 C 0.9724(8) -0.1376(4) 0.3205(6) 0.050(2) Uani 1 d .
O4 O 1.0765(5) -0.1513(3) 0.3355(5) 0.074(2) Uani 1 d .
O5 O 0.8528(7) 0.0203(3) 0.3849(5) 0.088(2) Uani 1 d .
C5 C 0.8334(8) -0.0313(4) 0.3562(6) 0.053(2) Uani 1 d .
O6 O 0.7487(7) -0.1710(3) 0.5002(4) 0.092(2) Uani 1 d .
C6 C 0.7743(8) -0.1489(4) 0.4283(6) 0.050(2) Uani 1 d .
C7 C 0.6576(6) -0.1559(3) 0.2391(4) 0.0319(15) Uani 1 d .
C8 C 0.6237(6) -0.0955(3) 0.2587(5) 0.036(2) Uani 1 d .
C9 C 0.5251(6) -0.0554(3) 0.3014(5) 0.037(2) Uani 1 d .
C10 C 0.4469(8) -0.0848(4) 0.3670(6) 0.061(2) Uani 1 d .
H10A H 0.4588 -0.1288 0.3833 0.073 Uiso 1 calc R
C11 C 0.3526(9) -0.0499(6) 0.4080(7) 0.084(3) Uani 1 d .
H11A H 0.2998 -0.0705 0.4507 0.101 Uiso 1 calc R
C12 C 0.3360(9) 0.0145(5) 0.3866(7) 0.077(3) Uani 1 d .
H12A H 0.2739 0.0384 0.4164 0.092 Uiso 1 calc R
C13 C 0.4106(8) 0.0445(4) 0.3209(8) 0.073(3) Uani 1 d .
H13A H 0.3969 0.0883 0.3043 0.087 Uiso 1 calc R
C14 C 0.5065(7) 0.0096(4) 0.2792(6) 0.057(2) Uani 1 d .
H14A H 0.5584 0.0303 0.2360 0.069 Uiso 1 calc R
C15 C 0.8902(12) -0.2867(4) 0.3047(8) 0.079(3) Uani 1 d .
H15A H 0.9286 -0.2710 0.3677 0.094 Uiso 1 calc R
C16 C 0.9495(9) -0.2895(4) 0.2169(10) 0.082(3) Uani 1 d .
H16A H 1.0380 -0.2781 0.2070 0.098 Uiso 1 calc R
C17 C 0.8656(14) -0.3218(5) 0.1498(7) 0.088(4) Uani 1 d .
H17A H 0.8849 -0.3368 0.0840 0.106 Uiso 1 calc R
C18 C 0.7570(12) -0.3356(4) 0.1964(11) 0.088(4) Uani 1 d .
H18A H 0.6854 -0.3620 0.1695 0.105 Uiso 1 calc R
C19 C 0.7735(12) -0.3133(5) 0.2899(8) 0.082(3) Uani 1 d .
H19A H 0.7138 -0.3202 0.3413 0.099 Uiso 1 calc R
C20 C 0.8645(6) -0.1701(3) -0.0583(5) 0.038(2) Uani 1 d .
C21 C 0.9019(7) -0.1199(4) -0.1195(5) 0.053(2) Uani 1 d .
H21A H 0.9303 -0.0802 -0.0927 0.064 Uiso 1 calc R
C22 C 0.8967(9) -0.1293(5) -0.2211(6) 0.072(3) Uani 1 d .
H22A H 0.9193 -0.0953 -0.2620 0.087 Uiso 1 calc R
C23 C 0.8588(8) -0.1877(5) -0.2609(6) 0.064(2) Uani 1 d .
H23A H 0.8584 -0.1939 -0.3285 0.077 Uiso 1 calc R
C24 C 0.8211(9) -0.2373(5) -0.2019(6) 0.070(3) Uani 1 d .
H24A H 0.7939 -0.2771 -0.2290 0.084 Uiso 1 calc R
C25 C 0.8241(7) -0.2275(4) -0.1007(5) 0.053(2) Uani 1 d .
H25A H 0.7975 -0.2611 -0.0608 0.063 Uiso 1 calc R
C26 C 1.0451(6) -0.1328(3) 0.0886(5) 0.035(2) Uani 1 d .
C27 C 1.0889(7) -0.0745(4) 0.1289(6) 0.053(2) Uani 1 d .
H27A H 1.0305 -0.0441 0.1497 0.063 Uiso 1 calc R
C28 C 1.2159(8) -0.0598(5) 0.1393(7) 0.070(3) Uani 1 d .
H28A H 1.2431 -0.0201 0.1668 0.084 Uiso 1 calc R
C29 C 1.3030(7) -0.1049(5) 0.1083(6) 0.066(3) Uani 1 d .
H29A H 1.3893 -0.0954 0.1146 0.079 Uiso 1 calc R
C30 C 1.2626(7) -0.1635(5) 0.0683(6) 0.065(3) Uani 1 d .
H30A H 1.3214 -0.1939 0.0482 0.078 Uiso 1 calc R
C31 C 1.1352(7) -0.1773(4) 0.0581(5) 0.049(2) Uani 1 d .
H31A H 1.1085 -0.2170 0.0304 0.058 Uiso 1 calc R

loop_
_atom_type_symbol
_atom_type_description
_atom_type_scat_dispersion_real
_atom_type_scat_dispersion_imag
_atom_type_scat_source
C C 0.0033 0.0016 'International Tables Vol C Tables 4.2.6.8 and 6.1.1.4'
H H 0.0000 0.0000 'International Tables Vol C Tables 4.2.6.8 and 6.1.1.4'
Co Co 0.3494 0.9721 'International Tables Vol C Tables 4.2.6.8 and 6.1.1.4'
Fe Fe 0.3463 0.8444 'International Tables Vol C Tables 4.2.6.8 and 6.1.1.4'
Mo Mo -1.6832 0.6857 'International Tables Vol C Tables 4.2.6.8 and 6.1.1.4'
O O 0.0106 0.0060 'International Tables Vol C Tables 4.2.6.8 and 6.1.1.4'
P P 0.1023 0.0942 'International Tables Vol C Tables 4.2.6.8 and 6.1.1.4'

loop_
_geom_angle_atom_site_label_1
_geom_angle_atom_site_label_2
_geom_angle_atom_site_label_3
_geom_angle
C1 Mo1 C7 84.8(3)
C1 Mo1 C17 90.7(4)
C7 Mo1 C17 161.7(4)
C1 Mo1 C16 125.5(4)
C7 Mo1 C16 147.4(4)
C17 Mo1 C16 35.2(4)
C1 Mo1 C18 80.1(3)
C7 Mo1 C18 127.2(4)
C17 Mo1 C18 34.5(4)
C16 Mo1 C18 57.9(4)
C1 Mo1 C19 105.7(4)
C7 Mo1 C19 107.5(3)
C17 Mo1 C19 56.7(4)
C16 Mo1 C19 57.0(4)
C18 Mo1 C19 33.9(4)
C1 Mo1 C15 136.4(3)
C7 Mo1 C15 116.1(3)
C17 Mo1 C15 57.1(3)
C16 Mo1 C15 34.5(3)
C18 Mo1 C15 56.6(3)
C19 Mo1 C15 33.5(3)
C1 Mo1 P1 89.3(2)
C7 Mo1 P1 98.7(2)
C17 Mo1 P1 98.9(3)
C16 Mo1 P1 93.7(3)
C18 Mo1 P1 131.0(4)
C19 Mo1 P1 150.6(3)
C15 Mo1 P1 121.5(3)
C1 Mo1 Co1 82.8(2)
C7 Mo1 Co1 48.5(2)
C17 Mo1 Co1 148.5(3)
C16 Mo1 Co1 136.6(2)
C18 Mo1 Co1 162.8(3)
C19 Mo1 Co1 154.5(3)
C15 Mo1 Co1 140.2(2)
P1 Mo1 Co1 50.37(5)
C1 Mo1 Fe1 127.8(2)
C7 Mo1 Fe1 46.1(2)
C17 Mo1 Fe1 141.5(3)
C16 Mo1 Fe1 106.5(3)
C18 Mo1 Fe1 139.4(4)
C19 Mo1 Fe1 105.4(3)
C15 Mo1 Fe1 88.8(2)
P1 Mo1 Fe1 83.29(5)
Co1 Mo1 Fe1 53.36(3)
C3 Co1 C2 98.6(4)
C3 Co1 C8 102.6(3)
C2 Co1 C8 107.4(3)
C3 Co1 C7 135.9(3)
C2 Co1 C7 109.4(3)
C8 Co1 C7 37.2(2)
C3 Co1 P1 107.0(2)
C2 Co1 P1 97.7(2)
C8 Co1 P1 137.4(2)
C7 Co1 P1 102.3(2)
C3 Co1 Fe1 93.2(3)
C2 Co1 Fe1 159.6(2)
C8 Co1 Fe1 53.4(2)
C7 Co1 Fe1 51.8(2)
P1 Co1 Fe1 94.66(6)
C3 Co1 Mo1 148.2(3)
C2 Co1 Mo1 109.7(3)
C8 Co1 Mo1 83.0(2)
C7 Co1 Mo1 46.4(2)
P1 Co1 Mo1 55.99(5)
Fe1 Co1 Mo1 64.75(3)
C4 Fe1 C5 97.1(4)
C4 Fe1 C6 95.0(4)
C5 Fe1 C6 96.7(3)
C4 Fe1 C7 129.9(3)
C5 Fe1 C7 130.7(3)
C6 Fe1 C7 93.4(3)
C4 Fe1 C8 162.3(3)
C5 Fe1 C8 93.5(3)
C6 Fe1 C8 97.9(3)
C7 Fe1 C8 37.2(2)
C4 Fe1 Co1 111.4(3)
C5 Fe1 Co1 101.1(2)
C6 Fe1 Co1 145.7(3)
C7 Fe1 Co1 53.0(2)
C8 Fe1 Co1 52.3(2)
C4 Fe1 Mo1 84.9(2)
C5 Fe1 Mo1 162.0(2)
C6 Fe1 Mo1 100.9(2)
C7 Fe1 Mo1 45.1(2)
C8 Fe1 Mo1 80.7(2)
Co1 Fe1 Mo1 61.90(3)
C26 P1 C20 99.3(3)
C26 P1 Co1 121.0(2)
C20 P1 Co1 118.1(2)
C26 P1 Mo1 123.8(2)
C20 P1 Mo1 121.7(2)
Co1 P1 Mo1 73.64(6)
O1 C1 Mo1 175.2(7)
O2 C2 Co1 175.1(7)
O3 C3 Co1 177.3(8)
O4 C4 Fe1 173.1(7)
O5 C5 Fe1 177.5(8)
O6 C6 Fe1 178.2(8)
C8 C7 Mo1 153.2(5)
C8 C7 Fe1 73.6(4)
Mo1 C7 Fe1 88.8(3)
C8 C7 Co1 71.0(4)
Mo1 C7 Co1 85.2(2)
Fe1 C7 Co1 75.2(2)
C7 C8 C9 144.0(6)
C7 C8 Co1 71.8(4)
C9 C8 Co1 138.0(5)
C7 C8 Fe1 69.2(4)
C9 C8 Fe1 129.2(5)
Co1 C8 Fe1 74.3(2)
C14 C9 C10 118.5(7)
C14 C9 C8 123.1(6)
C10 C9 C8 118.4(6)
C11 C10 C9 120.8(8)
C12 C11 C10 120.3(9)
C11 C12 C13 120.1(8)
C12 C13 C14 120.0(8)
C9 C14 C13 120.3(8)
C19 C15 C16 108.1(9)
C19 C15 Mo1 72.0(5)
C16 C15 Mo1 71.1(5)
C15 C16 C17 106.5(10)
C15 C16 Mo1 74.4(5)
C17 C16 Mo1 72.3(5)
C18 C17 C16 107.9(9)
C18 C17 Mo1 73.0(5)
C16 C17 Mo1 72.6(5)
C19 C18 C17 107.6(10)
C19 C18 Mo1 73.3(5)
C17 C18 Mo1 72.4(5)
C15 C19 C18 109.8(10)
C15 C19 Mo1 74.5(5)
C18 C19 Mo1 72.7(5)
C25 C20 C21 118.1(7)
C25 C20 P1 124.6(5)
C21 C20 P1 117.2(6)
C20 C21 C22 119.8(8)
C23 C22 C21 120.6(8)
C22 C23 C24 120.3(8)
C23 C24 C25 119.0(8)
C20 C25 C24 122.2(8)
C27 C26 C31 117.5(6)
C27 C26 P1 123.7(5)
C31 C26 P1 118.9(5)
C28 C27 C26 122.1(8)
C27 C28 C29 119.1(8)
C30 C29 C28 120.3(7)
C29 C30 C31 119.9(8)
C30 C31 C26 121.2(8)

loop_
_geom_bond_atom_site_label_1
_geom_bond_atom_site_label_2
_geom_bond_distance
Mo1 C1 1.980(8)
Mo1 C7 1.997(6)
Mo1 C17 2.310(8)
Mo1 C16 2.314(8)
Mo1 C18 2.318(8)
Mo1 C19 2.325(8)
Mo1 C15 2.355(8)
Mo1 P1 2.375(2)
Mo1 Co1 2.7493(11)
Mo1 Fe1 2.8190(11)
Co1 C3 1.763(8)
Co1 C2 1.806(8)
Co1 C8 2.056(7)
Co1 C7 2.065(6)
Co1 P1 2.207(2)
Co1 Fe1 2.5009(13)
Fe1 C4 1.783(9)
Fe1 C5 1.792(8)
Fe1 C6 1.796(9)
Fe1 C7 2.032(6)
Fe1 C8 2.086(7)
P1 C26 1.821(6)
P1 C20 1.833(7)
O1 C1 1.142(8)
O2 C2 1.138(9)
O3 C3 1.146(8)
C4 O4 1.141(9)
O5 C5 1.136(9)
O6 C6 1.126(9)
C7 C8 1.314(9)
C8 C9 1.471(9)
C9 C14 1.370(10)
C9 C10 1.390(10)
C10 C11 1.371(11)
C11 C12 1.354(13)
C12 C13 1.372(12)
C13 C14 1.389(11)
C15 C19 1.351(13)
C15 C16 1.385(14)
C16 C17 1.398(14)
C17 C18 1.373(14)
C18 C19 1.355(14)
C20 C25 1.361(9)
C20 C21 1.394(10)
C21 C22 1.396(11)
C22 C23 1.359(12)
C23 C24 1.367(12)
C24 C25 1.392(10)
C26 C27 1.378(9)
C26 C31 1.397(9)
C27 C28 1.373(10)
C28 C29 1.385(12)
C29 C30 1.371(12)
C30 C31 1.373(10)
